data_4066065
loop_
_publ_author_name
'Song, Li-Cheng'
'Mei, Shu-Zhen'
'Feng, Cui-Ping'
'Gong, Feng-Hua'
'Ge, Jian-Hua'
'Hu, Qing-Mei'

_publ_section_title
;
 Reactions of Monoanions [(\m-RE)(\m-E)Fe2(CO)6]&#x2212;and Dianions
 [(\m-E)2Fe2(CO)6]2&#x2212;(E = Se, S) with N-Substituted Benzimidoyl
 Chlorides, Leading to Novel Butterfly Fe/E Cluster Complexes&#x2020;
;
_journal_issue 21
_journal_name_full Organometallics
_journal_page_first 5050
_journal_paper_doi 10.1021/om1002655
_journal_volume 29
_journal_year 2010
_chemical_formula_sum 'C34 H24 Fe2 N2 O6 Se2'
_chemical_formula_weight 826.17
_chemical_name_systematic
; 
 ? 
;
_space_group_IT_number 2
_symmetry_cell_setting triclinic
_symmetry_space_group_name_Hall '-P 1'
_symmetry_space_group_name_H-M 'P -1'
_atom_sites_solution_hydrogens geom
_atom_sites_solution_primary direct
_atom_sites_solution_secondary difmap
_audit_creation_method SHELXL-97
_cell_angle_alpha 77.737(2)
_cell_angle_beta 74.268(2)
_cell_angle_gamma 77.965(2)
_cell_formula_units_Z 4
_cell_length_a 13.5607(19)
_cell_length_b 14.769(2)
_cell_length_c 17.946(3)
_cell_measurement_reflns_used 2622
_cell_measurement_temperature 293(2)
_cell_measurement_theta_max 21.88
_cell_measurement_theta_min 2.20
_cell_volume 3336.8(9)
_computing_cell_refinement 'Bruker SMART'
_computing_data_collection 'Bruker SMART'
_computing_data_reduction 'Bruker SAINT'
_computing_molecular_graphics 'Bruker SHELXTL'
_computing_publication_material 'Bruker SHELXTL'
_computing_structure_refinement 'SHELXL-97 (Sheldrick, 1997)'
_computing_structure_solution 'SHELXS-97 (Sheldrick, 1990)'
_diffrn_ambient_temperature 293(2)
_diffrn_measured_fraction_theta_full 0.988
_diffrn_measured_fraction_theta_max 0.988
_diffrn_measurement_device_type 'CCD area detector'
_diffrn_measurement_method 'phi and omega scans'
_diffrn_radiation_monochromator graphite
_diffrn_radiation_source 'fine-focus sealed tube'
_diffrn_radiation_type MoK\a
_diffrn_radiation_wavelength 0.71073
_diffrn_reflns_av_R_equivalents 0.0332
_diffrn_reflns_av_sigmaI/netI 0.0802
_diffrn_reflns_limit_h_max 12
_diffrn_reflns_limit_h_min -16
_diffrn_reflns_limit_k_max 17
_diffrn_reflns_limit_k_min -17
_diffrn_reflns_limit_l_max 21
_diffrn_reflns_limit_l_min -21
_diffrn_reflns_number 18180
_diffrn_reflns_theta_full 25.03
_diffrn_reflns_theta_max 25.03
_diffrn_reflns_theta_min 1.74
_exptl_absorpt_coefficient_mu 3.098
_exptl_absorpt_correction_T_max 0.5906
_exptl_absorpt_correction_T_min 0.4568
_exptl_absorpt_correction_type multi-scan
_exptl_crystal_colour red
_exptl_crystal_density_diffrn 1.645
_exptl_crystal_density_method 'not measured'
_exptl_crystal_description block
_exptl_crystal_F_000 1640
_exptl_crystal_size_max 0.30
_exptl_crystal_size_mid 0.25
_exptl_crystal_size_min 0.19
_refine_diff_density_max 0.467
_refine_diff_density_min -0.324
_refine_diff_density_rms 0.079
_refine_ls_extinction_method none
_refine_ls_goodness_of_fit_ref 0.964
_refine_ls_hydrogen_treatment constr
_refine_ls_matrix_type full
_refine_ls_number_parameters 829
_refine_ls_number_reflns 11649
_refine_ls_number_restraints 0
_refine_ls_restrained_S_all 0.964
_refine_ls_R_factor_all 0.0905
_refine_ls_R_factor_gt 0.0412
_refine_ls_shift/su_max 0.001
_refine_ls_shift/su_mean 0.000
_refine_ls_structure_factor_coef Fsqd
_refine_ls_weighting_details 'calc w=1/[\s^2^(Fo^2^)+(0.0330P)^2^+0.0000P] where P=(Fo^2^+2Fc^2^)/3'
_refine_ls_weighting_scheme calc
_refine_ls_wR_factor_gt 0.0769
_refine_ls_wR_factor_ref 0.0902
_reflns_number_gt 7007
_reflns_number_total 11649
_reflns_threshold_expression >2sigma(I)
_cod_data_source_file om1002655_si_005.cif
_cod_data_source_block 50406c
_cod_depositor_comments
;
The following automatic conversions were performed:

'_symmetry_cell_setting' value 'Triclinic' changed to 'triclinic'
according to /home/saulius/struct/CIF-dictionaries/cif_core.dic
dictionary named 'cif_core.dic' version 2.4.1 from 2010-06-29.

Automatic conversion script
Id: cif_fix_values 1715 2011-07-08 13:25:40Z adriana 
;
_cod_original_cell_volume 3336.9(8)
_cod_original_sg_symbol_H-M p-1
_cod_database_code 4066065

loop_
_symmetry_equiv_pos_as_xyz
'x, y, z'
'-x, -y, -z'

loop_
_atom_site_label
_atom_site_type_symbol
_atom_site_fract_x
_atom_site_fract_y
_atom_site_fract_z
_atom_site_U_iso_or_equiv
_atom_site_adp_type
_atom_site_occupancy
_atom_site_symmetry_multiplicity
_atom_site_calc_flag
_atom_site_refinement_flags
Se1 Se 0.38491(4) 0.85511(3) 0.50082(3) 0.04561(14) Uani 1 1 d .
Se2 Se 0.52212(4) 0.72085(3) 0.40514(3) 0.04564(14) Uani 1 1 d .
Se3 Se 0.26185(4) 0.62060(3) 0.13371(3) 0.04523(14) Uani 1 1 d .
Se4 Se 0.30738(4) 0.81378(3) 0.08833(3) 0.04727(14) Uani 1 1 d .
Fe1 Fe 0.44525(5) 0.87838(5) 0.36003(4) 0.04556(19) Uani 1 1 d .
Fe2 Fe 0.33650(5) 0.75321(5) 0.43365(4) 0.04472(19) Uani 1 1 d .
Fe3 Fe 0.26271(5) 0.72270(5) 0.00958(4) 0.04513(19) Uani 1 1 d .
Fe4 Fe 0.14001(5) 0.76388(5) 0.13544(4) 0.04320(18) Uani 1 1 d .
C1 C 0.3392(4) 0.9654(4) 0.3418(3) 0.0573(14) Uani 1 1 d .
C2 C 0.5413(4) 0.9522(4) 0.3486(3) 0.0540(14) Uani 1 1 d .
C3 C 0.4712(4) 0.8601(4) 0.2618(3) 0.0531(14) Uani 1 1 d .
C4 C 0.3299(4) 0.7154(3) 0.3478(3) 0.0499(13) Uani 1 1 d .
C5 C 0.3092(4) 0.6515(4) 0.5067(3) 0.0558(14) Uani 1 1 d .
C6 C 0.2097(4) 0.8171(3) 0.4417(3) 0.0510(13) Uani 1 1 d .
C37 C 0.1824(4) 0.6673(3) -0.0224(3) 0.0557(14) Uani 1 1 d .
C36 C 0.3866(5) 0.6771(4) -0.0469(3) 0.0621(16) Uani 1 1 d .
C35 C 0.2278(4) 0.8232(4) -0.0565(3) 0.0576(14) Uani 1 1 d .
C40 C 0.0691(4) 0.8694(4) 0.0953(3) 0.0514(13) Uani 1 1 d .
C39 C 0.1109(4) 0.7801(3) 0.2361(3) 0.0521(14) Uani 1 1 d .
C38 C 0.0362(4) 0.7070(3) 0.1385(3) 0.0501(13) Uani 1 1 d .
C12 C 0.7597(4) 0.7433(4) 0.3227(3) 0.0580(14) Uani 1 1 d .
H12A H 0.7523 0.6950 0.3655 0.070 Uiso 1 1 calc R
C13 C 0.8147(4) 0.8139(4) 0.3201(3) 0.0609(15) Uani 1 1 d .
H13A H 0.8442 0.8124 0.3616 0.073 Uiso 1 1 calc R
C8 C 0.8263(4) 0.8853(4) 0.2576(3) 0.0531(14) Uani 1 1 d .
C7 C 0.8818(4) 0.9642(4) 0.2564(3) 0.0748(17) Uani 1 1 d .
H7A H 0.9060 0.9536 0.3036 0.112 Uiso 1 1 calc R
H7B H 0.8349 1.0226 0.2532 0.112 Uiso 1 1 calc R
H7C H 0.9398 0.9667 0.2117 0.112 Uiso 1 1 calc R
C9 C 0.7849(4) 0.8857(4) 0.1952(3) 0.0576(14) Uani 1 1 d .
H9A H 0.7936 0.9334 0.1521 0.069 Uiso 1 1 calc R
C10 C 0.7303(4) 0.8152(4) 0.1964(3) 0.0548(14) Uani 1 1 d .
H10A H 0.7036 0.8152 0.1538 0.066 Uiso 1 1 calc R
C11 C 0.7160(4) 0.7456(4) 0.2607(3) 0.0524(13) Uani 1 1 d .
C14 C 0.5841(4) 0.6512(3) 0.3146(3) 0.0486(13) Uani 1 1 d .
C15 C 0.5377(4) 0.5682(3) 0.3146(3) 0.0465(13) Uani 1 1 d .
C16 C 0.5365(4) 0.5481(4) 0.2428(3) 0.0719(17) Uani 1 1 d .
H16A H 0.5607 0.5877 0.1966 0.086 Uiso 1 1 calc R
C17 C 0.4992(5) 0.4689(5) 0.2406(4) 0.086(2) Uani 1 1 d .
H17A H 0.4991 0.4550 0.1925 0.103 Uiso 1 1 calc R
C18 C 0.4628(5) 0.4116(4) 0.3073(5) 0.081(2) Uani 1 1 d .
H18A H 0.4370 0.3589 0.3048 0.098 Uiso 1 1 calc R
C19 C 0.4635(4) 0.4300(4) 0.3779(4) 0.0780(19) Uani 1 1 d .
H19A H 0.4399 0.3893 0.4236 0.094 Uiso 1 1 calc R
C20 C 0.5000(4) 0.5103(4) 0.3822(3) 0.0627(15) Uani 1 1 d .
H20A H 0.4985 0.5242 0.4307 0.075 Uiso 1 1 calc R
C28 C 0.2570(4) 0.9442(4) 0.5394(3) 0.0484(13) Uani 1 1 d .
C29 C 0.2545(4) 1.0435(4) 0.5027(3) 0.0549(14) Uani 1 1 d .
C30 C 0.3429(4) 1.0858(4) 0.4800(3) 0.0613(15) Uani 1 1 d .
H30A H 0.4064 1.0508 0.4864 0.074 Uiso 1 1 calc R
C31 C 0.3362(5) 1.1804(4) 0.4478(4) 0.0823(19) Uani 1 1 d .
H31A H 0.3953 1.2089 0.4327 0.099 Uiso 1 1 calc R
C32 C 0.2433(6) 1.2317(4) 0.4382(4) 0.091(2) Uani 1 1 d .
H32A H 0.2390 1.2955 0.4181 0.109 Uiso 1 1 calc R
C33 C 0.1574(6) 1.1909(5) 0.4575(4) 0.096(2) Uani 1 1 d .
H33A H 0.0954 1.2261 0.4479 0.115 Uiso 1 1 calc R
C34 C 0.1609(5) 1.0980(4) 0.4911(4) 0.0764(19) Uani 1 1 d .
H34A H 0.1006 1.0713 0.5062 0.092 Uiso 1 1 calc R
C25 C 0.1785(4) 0.8278(4) 0.6358(3) 0.0569(14) Uani 1 1 d .
C24 C 0.2509(4) 0.7827(4) 0.6777(3) 0.0669(16) Uani 1 1 d .
H24A H 0.3066 0.8115 0.6756 0.080 Uiso 1 1 calc R
C23 C 0.2425(5) 0.6966(5) 0.7221(4) 0.0739(17) Uani 1 1 d .
H23A H 0.2933 0.6688 0.7495 0.089 Uiso 1 1 calc R
C22 C 0.1623(5) 0.6478(4) 0.7291(4) 0.0708(17) Uani 1 1 d .
C21 C 0.1560(5) 0.5518(4) 0.7752(4) 0.100(2) Uani 1 1 d .
H21A H 0.0950 0.5314 0.7716 0.150 Uiso 1 1 calc R
H21B H 0.1524 0.5529 0.8292 0.150 Uiso 1 1 calc R
H21C H 0.2165 0.5094 0.7547 0.150 Uiso 1 1 calc R
C27 C 0.0889(5) 0.6944(5) 0.6886(4) 0.0751(18) Uani 1 1 d .
H27A H 0.0332 0.6653 0.6914 0.090 Uiso 1 1 calc R
C26 C 0.0942(4) 0.7834(4) 0.6436(3) 0.0616(15) Uani 1 1 d .
H26A H 0.0413 0.8133 0.6188 0.074 Uiso 1 1 calc R
C45 C 0.4416(4) 0.9187(4) -0.0716(3) 0.0587(15) Uani 1 1 d .
C44 C 0.5245(5) 0.8751(4) -0.0394(4) 0.0679(16) Uani 1 1 d .
H44A H 0.5233 0.8797 0.0117 0.081 Uiso 1 1 calc R
C43 C 0.6095(5) 0.8245(4) -0.0836(4) 0.0691(16) Uani 1 1 d .
H43A H 0.6651 0.7956 -0.0615 0.083 Uiso 1 1 calc R
C42 C 0.6143(5) 0.8157(4) -0.1595(4) 0.0678(16) Uani 1 1 d .
C41 C 0.7058(5) 0.7573(4) -0.2063(4) 0.097(2) Uani 1 1 d .
H41A H 0.7555 0.7309 -0.1751 0.146 Uiso 1 1 calc R
H41B H 0.7375 0.7963 -0.2530 0.146 Uiso 1 1 calc R
H41C H 0.6825 0.7077 -0.2204 0.146 Uiso 1 1 calc R
C47 C 0.5306(5) 0.8617(4) -0.1908(3) 0.0697(17) Uani 1 1 d .
H47A H 0.5312 0.8572 -0.2418 0.084 Uiso 1 1 calc R
C46 C 0.4465(4) 0.9139(4) -0.1476(3) 0.0626(15) Uani 1 1 d .
H46A H 0.3926 0.9462 -0.1705 0.075 Uiso 1 1 calc R
C48 C 0.2975(4) 0.9477(3) 0.0354(3) 0.0512(13) Uani 1 1 d .
C49 C 0.2160(4) 1.0170(3) 0.0780(3) 0.0515(13) Uani 1 1 d .
C50 C 0.1648(5) 1.0928(4) 0.0351(3) 0.0680(16) Uani 1 1 d .
H50A H 0.1822 1.1010 -0.0195 0.082 Uiso 1 1 calc R
C51 C 0.0883(5) 1.1558(4) 0.0733(4) 0.086(2) Uani 1 1 d .
H51A H 0.0527 1.2054 0.0445 0.103 Uiso 1 1 calc R
C52 C 0.0644(5) 1.1454(5) 0.1538(5) 0.089(2) Uani 1 1 d .
H52A H 0.0132 1.1887 0.1791 0.106 Uiso 1 1 calc R
C53 C 0.1160(5) 1.0712(4) 0.1975(4) 0.0763(18) Uani 1 1 d .
H53A H 0.1004 1.0645 0.2520 0.092 Uiso 1 1 calc R
C54 C 0.1911(4) 1.0070(4) 0.1585(3) 0.0606(15) Uani 1 1 d .
H54A H 0.2253 0.9563 0.1873 0.073 Uiso 1 1 calc R
C62 C 0.1841(4) 0.5147(3) 0.1475(3) 0.0471(13) Uani 1 1 d .
C63 C 0.2051(4) 0.4676(3) 0.0782(3) 0.0517(13) Uani 1 1 d .
C68 C 0.1250(4) 0.4373(4) 0.0606(3) 0.0647(16) Uani 1 1 d .
H68A H 0.0584 0.4457 0.0926 0.078 Uiso 1 1 calc R
C67 C 0.1442(6) 0.3950(4) -0.0038(4) 0.090(2) Uani 1 1 d .
H67A H 0.0899 0.3766 -0.0162 0.109 Uiso 1 1 calc R
C66 C 0.2415(7) 0.3797(4) -0.0498(4) 0.091(2) Uani 1 1 d .
H66A H 0.2534 0.3514 -0.0937 0.109 Uiso 1 1 calc R
C65 C 0.3234(6) 0.4059(4) -0.0314(4) 0.090(2) Uani 1 1 d .
H65A H 0.3907 0.3933 -0.0616 0.108 Uiso 1 1 calc R
C64 C 0.3034(5) 0.4513(3) 0.0327(3) 0.0619(15) Uani 1 1 d .
H64A H 0.3574 0.4706 0.0447 0.074 Uiso 1 1 calc R
C59 C 0.1075(4) 0.5222(3) 0.2813(3) 0.0517(13) Uani 1 1 d .
C58 C 0.1860(4) 0.5073(3) 0.3188(3) 0.0572(14) Uani 1 1 d .
H58A H 0.2515 0.4776 0.2961 0.069 Uiso 1 1 calc R
C57 C 0.1688(4) 0.5361(4) 0.3906(3) 0.0573(14) Uani 1 1 d .
H57A H 0.2230 0.5237 0.4157 0.069 Uiso 1 1 calc R
C56 C 0.0753(4) 0.5818(3) 0.4253(3) 0.0538(14) Uani 1 1 d .
C55 C 0.0566(4) 0.6156(4) 0.5027(3) 0.0769(18) Uani 1 1 d .
H55A H 0.1195 0.6002 0.5207 0.115 Uiso 1 1 calc R
H55B H 0.0033 0.5858 0.5408 0.115 Uiso 1 1 calc R
H55C H 0.0351 0.6825 0.4956 0.115 Uiso 1 1 calc R
C61 C -0.0034(4) 0.5960(4) 0.3869(3) 0.0610(15) Uani 1 1 d .
H61A H -0.0683 0.6270 0.4094 0.073 Uiso 1 1 calc R
C60 C 0.0102(4) 0.5663(4) 0.3170(3) 0.0575(14) Uani 1 1 d .
H60A H -0.0452 0.5756 0.2936 0.069 Uiso 1 1 calc R
N2 N 0.1822(3) 0.9182(3) 0.5919(3) 0.0552(11) Uani 1 1 d .
N1 N 0.6604(3) 0.6730(3) 0.2617(2) 0.0539(11) Uani 1 1 d .
N4 N 0.1225(3) 0.4874(3) 0.2105(3) 0.0514(11) Uani 1 1 d .
N3 N 0.3568(4) 0.9761(3) -0.0283(3) 0.0592(12) Uani 1 1 d .
O1 O 0.2711(3) 1.0202(3) 0.3264(2) 0.0829(13) Uani 1 1 d .
O2 O 0.5980(3) 1.0015(3) 0.3420(2) 0.0779(12) Uani 1 1 d .
O3 O 0.4837(3) 0.8502(3) 0.1978(2) 0.0778(12) Uani 1 1 d .
O4 O 0.3239(3) 0.6947(3) 0.2915(2) 0.0709(11) Uani 1 1 d .
O5 O 0.2951(3) 0.5851(3) 0.5513(2) 0.0787(12) Uani 1 1 d .
O6 O 0.1272(3) 0.8587(3) 0.4453(2) 0.0703(11) Uani 1 1 d .
O9 O 0.1279(3) 0.6382(3) -0.0472(2) 0.0833(13) Uani 1 1 d .
O8 O 0.4646(3) 0.6452(3) -0.0823(3) 0.0941(15) Uani 1 1 d .
O7 O 0.2000(3) 0.8867(3) -0.0988(2) 0.0851(13) Uani 1 1 d .
O12 O 0.0195(3) 0.9337(3) 0.0683(2) 0.0733(12) Uani 1 1 d .
O11 O 0.0928(3) 0.7937(3) 0.2989(2) 0.0739(12) Uani 1 1 d .
O10 O -0.0324(3) 0.6724(3) 0.1385(2) 0.0698(11) Uani 1 1 d .

loop_
_atom_site_aniso_label
_atom_site_aniso_U_11
_atom_site_aniso_U_22
_atom_site_aniso_U_33
_atom_site_aniso_U_23
_atom_site_aniso_U_13
_atom_site_aniso_U_12
Se1 0.0429(3) 0.0515(3) 0.0445(3) -0.0156(3) -0.0106(2) -0.0040(2)
Se2 0.0406(3) 0.0510(3) 0.0435(3) -0.0119(2) -0.0080(2) -0.0020(2)
Se3 0.0499(3) 0.0400(3) 0.0469(3) -0.0050(2) -0.0151(3) -0.0073(2)
Se4 0.0539(3) 0.0446(3) 0.0478(3) -0.0068(2) -0.0149(3) -0.0150(2)
Fe1 0.0438(4) 0.0495(4) 0.0427(5) -0.0086(4) -0.0104(3) -0.0046(3)
Fe2 0.0404(4) 0.0507(4) 0.0447(5) -0.0145(4) -0.0098(3) -0.0046(3)
Fe3 0.0545(5) 0.0424(4) 0.0407(4) -0.0071(3) -0.0118(4) -0.0118(3)
Fe4 0.0481(4) 0.0406(4) 0.0427(4) -0.0073(3) -0.0133(3) -0.0073(3)
C1 0.060(4) 0.066(4) 0.047(4) -0.012(3) -0.013(3) -0.008(3)
C2 0.056(4) 0.059(4) 0.048(4) -0.013(3) -0.017(3) -0.001(3)
C3 0.048(3) 0.058(3) 0.053(4) -0.005(3) -0.013(3) -0.010(3)
C4 0.040(3) 0.052(3) 0.059(4) -0.017(3) -0.011(3) -0.002(2)
C5 0.045(3) 0.067(4) 0.057(4) -0.020(3) -0.014(3) -0.001(3)
C6 0.050(3) 0.054(3) 0.052(4) -0.017(3) -0.009(3) -0.011(3)
C37 0.077(4) 0.039(3) 0.053(4) -0.002(3) -0.022(3) -0.011(3)
C36 0.065(4) 0.056(4) 0.070(4) -0.019(3) -0.016(3) -0.011(3)
C35 0.070(4) 0.051(3) 0.054(4) -0.002(3) -0.021(3) -0.013(3)
C40 0.055(3) 0.049(3) 0.051(4) -0.007(3) -0.010(3) -0.015(3)
C39 0.056(3) 0.050(3) 0.055(4) -0.011(3) -0.017(3) -0.009(3)
C38 0.053(3) 0.045(3) 0.052(4) -0.010(3) -0.017(3) 0.000(3)
C12 0.046(3) 0.063(4) 0.053(4) 0.003(3) -0.004(3) -0.006(3)
C13 0.057(4) 0.074(4) 0.053(4) -0.007(3) -0.019(3) -0.011(3)
C8 0.039(3) 0.062(4) 0.057(4) -0.025(3) -0.001(3) -0.004(3)
C7 0.087(5) 0.071(4) 0.070(4) -0.026(3) -0.009(3) -0.020(3)
C9 0.059(4) 0.053(3) 0.055(4) -0.010(3) -0.002(3) -0.009(3)
C10 0.054(3) 0.060(4) 0.048(4) -0.014(3) -0.002(3) -0.011(3)
C11 0.044(3) 0.058(4) 0.050(4) -0.015(3) 0.001(3) -0.008(3)
C14 0.037(3) 0.055(3) 0.049(3) -0.015(3) -0.006(3) 0.005(3)
C15 0.040(3) 0.047(3) 0.050(4) -0.016(3) -0.005(3) 0.000(2)
C16 0.093(5) 0.073(4) 0.050(4) -0.017(3) -0.003(3) -0.024(4)
C17 0.102(5) 0.085(5) 0.081(5) -0.040(4) -0.011(4) -0.023(4)
C18 0.068(4) 0.066(4) 0.119(7) -0.038(5) -0.022(4) -0.008(3)
C19 0.081(5) 0.046(4) 0.104(6) 0.006(4) -0.026(4) -0.016(3)
C20 0.072(4) 0.060(4) 0.053(4) -0.006(3) -0.014(3) -0.010(3)
C28 0.040(3) 0.059(4) 0.051(4) -0.023(3) -0.010(3) -0.005(3)
C29 0.067(4) 0.049(3) 0.055(4) -0.022(3) -0.019(3) -0.003(3)
C30 0.070(4) 0.053(4) 0.069(4) -0.020(3) -0.026(3) -0.006(3)
C31 0.101(6) 0.066(4) 0.088(5) -0.011(4) -0.033(4) -0.022(4)
C32 0.106(6) 0.052(4) 0.126(7) -0.017(4) -0.057(5) 0.003(4)
C33 0.088(6) 0.073(5) 0.129(7) -0.033(5) -0.053(5) 0.031(4)
C34 0.062(4) 0.068(4) 0.108(5) -0.035(4) -0.033(4) 0.009(3)
C25 0.045(3) 0.075(4) 0.050(4) -0.024(3) 0.000(3) -0.009(3)
C24 0.061(4) 0.078(4) 0.061(4) -0.016(3) -0.002(3) -0.022(3)
C23 0.065(4) 0.090(5) 0.065(4) -0.012(4) -0.013(3) -0.013(4)
C22 0.069(4) 0.080(5) 0.059(4) -0.021(4) 0.000(3) -0.012(4)
C21 0.114(6) 0.078(5) 0.097(6) -0.003(4) -0.004(4) -0.029(4)
C27 0.073(5) 0.089(5) 0.069(5) -0.033(4) 0.008(4) -0.037(4)
C26 0.049(4) 0.076(4) 0.057(4) -0.020(3) -0.004(3) -0.005(3)
C45 0.068(4) 0.044(3) 0.059(4) 0.000(3) -0.008(3) -0.016(3)
C44 0.076(4) 0.069(4) 0.063(4) -0.004(3) -0.015(4) -0.029(4)
C43 0.062(4) 0.064(4) 0.080(5) 0.002(4) -0.019(4) -0.018(3)
C42 0.074(4) 0.046(3) 0.074(5) -0.004(3) -0.002(4) -0.015(3)
C41 0.086(5) 0.079(5) 0.104(6) -0.007(4) 0.001(4) -0.002(4)
C47 0.087(5) 0.059(4) 0.055(4) 0.001(3) -0.017(4) -0.005(3)
C46 0.067(4) 0.058(4) 0.051(4) 0.004(3) -0.009(3) -0.006(3)
C48 0.071(4) 0.043(3) 0.044(4) -0.005(3) -0.012(3) -0.022(3)
C49 0.067(4) 0.044(3) 0.049(4) -0.015(3) -0.009(3) -0.020(3)
C50 0.088(5) 0.055(4) 0.063(4) 0.002(3) -0.022(4) -0.022(3)
C51 0.102(5) 0.048(4) 0.102(6) -0.019(4) -0.023(5) 0.006(4)
C52 0.101(5) 0.066(5) 0.102(6) -0.042(4) -0.010(5) -0.009(4)
C53 0.087(5) 0.077(5) 0.073(5) -0.031(4) -0.013(4) -0.019(4)
C54 0.069(4) 0.057(4) 0.062(4) -0.021(3) -0.012(3) -0.017(3)
C62 0.048(3) 0.043(3) 0.052(4) -0.008(3) -0.019(3) -0.002(2)
C63 0.064(4) 0.038(3) 0.049(4) -0.003(3) -0.012(3) -0.009(3)
C68 0.073(4) 0.057(4) 0.069(4) -0.014(3) -0.016(3) -0.019(3)
C67 0.137(7) 0.075(5) 0.083(6) -0.019(4) -0.037(5) -0.048(5)
C66 0.158(8) 0.063(4) 0.059(5) -0.018(4) -0.023(5) -0.026(5)
C65 0.126(6) 0.072(5) 0.058(5) -0.017(4) 0.000(4) -0.009(4)
C64 0.081(4) 0.049(3) 0.058(4) -0.015(3) -0.017(3) -0.008(3)
C59 0.054(4) 0.045(3) 0.050(4) -0.004(3) -0.004(3) -0.013(3)
C58 0.041(3) 0.059(4) 0.065(4) -0.015(3) -0.001(3) -0.003(3)
C57 0.057(4) 0.059(4) 0.055(4) -0.004(3) -0.012(3) -0.015(3)
C56 0.053(4) 0.042(3) 0.060(4) -0.002(3) -0.004(3) -0.016(3)
C55 0.090(5) 0.068(4) 0.076(5) -0.023(3) -0.007(4) -0.024(3)
C61 0.058(4) 0.059(4) 0.057(4) -0.014(3) 0.002(3) -0.006(3)
C60 0.054(4) 0.062(4) 0.053(4) 0.000(3) -0.016(3) -0.008(3)
N2 0.048(3) 0.062(3) 0.056(3) -0.026(3) -0.005(2) -0.003(2)
N1 0.049(3) 0.053(3) 0.056(3) -0.014(2) -0.002(2) -0.009(2)
N4 0.055(3) 0.047(3) 0.049(3) -0.004(2) -0.006(2) -0.011(2)
N3 0.076(3) 0.046(3) 0.057(3) -0.007(2) -0.009(3) -0.023(2)
O1 0.072(3) 0.090(3) 0.081(3) -0.016(2) -0.033(2) 0.020(2)
O2 0.077(3) 0.080(3) 0.087(3) -0.016(2) -0.024(2) -0.028(2)
O3 0.086(3) 0.101(3) 0.050(3) -0.016(2) -0.017(2) -0.017(2)
O4 0.076(3) 0.083(3) 0.064(3) -0.030(2) -0.027(2) -0.002(2)
O5 0.073(3) 0.074(3) 0.079(3) 0.010(2) -0.016(2) -0.016(2)
O6 0.046(2) 0.089(3) 0.081(3) -0.035(2) -0.019(2) 0.007(2)
O9 0.112(4) 0.068(3) 0.092(3) -0.002(2) -0.058(3) -0.031(2)
O8 0.070(3) 0.100(3) 0.106(4) -0.043(3) 0.005(3) -0.007(3)
O7 0.110(4) 0.069(3) 0.078(3) 0.015(2) -0.041(3) -0.021(3)
O12 0.080(3) 0.056(2) 0.080(3) 0.009(2) -0.034(2) -0.003(2)
O11 0.089(3) 0.086(3) 0.050(3) -0.026(2) -0.017(2) -0.008(2)
O10 0.062(3) 0.067(3) 0.088(3) -0.013(2) -0.023(2) -0.020(2)

loop_
_atom_type_symbol
_atom_type_description
_atom_type_scat_dispersion_real
_atom_type_scat_dispersion_imag
_atom_type_scat_source
C C 0.0033 0.0016 'International Tables Vol C Tables 4.2.6.8 and 6.1.1.4'
H H 0.0000 0.0000 'International Tables Vol C Tables 4.2.6.8 and 6.1.1.4'
N N 0.0061 0.0033 'International Tables Vol C Tables 4.2.6.8 and 6.1.1.4'
O O 0.0106 0.0060 'International Tables Vol C Tables 4.2.6.8 and 6.1.1.4'
Fe Fe 0.3463 0.8444 'International Tables Vol C Tables 4.2.6.8 and 6.1.1.4'
Se Se -0.0929 2.2259 'International Tables Vol C Tables 4.2.6.8 and 6.1.1.4'

loop_
_geom_angle_atom_site_label_1
_geom_angle_atom_site_label_2
_geom_angle_atom_site_label_3
_geom_angle
C28 Se1 Fe2 107.29(13)
C28 Se1 Fe1 113.63(16)
Fe2 Se1 Fe1 63.38(3)
C14 Se2 Fe2 112.90(14)
C14 Se2 Fe1 110.32(14)
Fe2 Se2 Fe1 63.47(3)
C62 Se3 Fe4 108.28(13)
C62 Se3 Fe3 111.94(14)
Fe4 Se3 Fe3 63.31(3)
C48 Se4 Fe3 109.00(14)
C48 Se4 Fe4 112.15(16)
Fe3 Se4 Fe4 63.20(3)
C1 Fe1 C3 88.3(2)
C1 Fe1 C2 99.9(2)
C3 Fe1 C2 99.1(2)
C1 Fe1 Se1 95.46(17)
C3 Fe1 Se1 160.34(17)
C2 Fe1 Se1 99.23(16)
C1 Fe1 Se2 153.11(18)
C3 Fe1 Se2 93.46(16)
C2 Fe1 Se2 106.28(16)
Se1 Fe1 Se2 74.59(3)
C1 Fe1 Fe2 95.42(18)
C3 Fe1 Fe2 102.32(17)
C2 Fe1 Fe2 153.94(16)
Se1 Fe1 Fe2 58.16(3)
Se2 Fe1 Fe2 57.98(3)
C6 Fe2 C4 90.4(2)
C6 Fe2 C5 99.7(2)
C4 Fe2 C5 101.2(2)
C6 Fe2 Se2 159.90(16)
C4 Fe2 Se2 93.71(15)
C5 Fe2 Se2 98.80(16)
C6 Fe2 Se1 92.64(15)
C4 Fe2 Se1 153.03(17)
C5 Fe2 Se1 104.71(16)
Se2 Fe2 Se1 75.00(2)
C6 Fe2 Fe1 101.52(16)
C4 Fe2 Fe1 94.68(17)
C5 Fe2 Fe1 153.35(16)
Se2 Fe2 Fe1 58.55(3)
Se1 Fe2 Fe1 58.46(3)
C37 Fe3 C35 86.8(2)
C37 Fe3 C36 99.8(2)
C35 Fe3 C36 100.4(3)
C37 Fe3 Se4 157.21(18)
C35 Fe3 Se4 92.44(17)
C36 Fe3 Se4 102.78(17)
C37 Fe3 Se3 97.41(17)
C35 Fe3 Se3 157.94(18)
C36 Fe3 Se3 100.24(18)
Se4 Fe3 Se3 75.36(3)
C37 Fe3 Fe4 99.21(18)
C35 Fe3 Fe4 99.84(18)
C36 Fe3 Fe4 152.91(18)
Se4 Fe3 Fe4 58.46(3)
Se3 Fe3 Fe4 58.14(3)
C38 Fe4 C40 87.8(2)
C38 Fe4 C39 100.2(2)
C40 Fe4 C39 100.0(2)
C38 Fe4 Se3 92.69(15)
C40 Fe4 Se3 156.63(17)
C39 Fe4 Se3 102.86(16)
C38 Fe4 Se4 158.43(16)
C40 Fe4 Se4 96.06(16)
C39 Fe4 Se4 100.02(16)
Se3 Fe4 Se4 75.50(3)
C38 Fe4 Fe3 100.12(16)
C40 Fe4 Fe3 98.36(17)
C39 Fe4 Fe3 152.99(16)
Se3 Fe4 Fe3 58.55(3)
Se4 Fe4 Fe3 58.34(2)
O1 C1 Fe1 176.5(5)
O2 C2 Fe1 177.0(5)
O3 C3 Fe1 176.9(5)
O4 C4 Fe2 177.2(5)
O5 C5 Fe2 177.3(5)
O6 C6 Fe2 178.6(4)
O9 C37 Fe3 174.2(5)
O8 C36 Fe3 177.8(5)
O7 C35 Fe3 176.2(5)
O12 C40 Fe4 175.4(5)
O11 C39 Fe4 177.5(5)
O10 C38 Fe4 177.6(5)
C11 C12 C13 119.3(5)
C11 C12 H12A 120.3
C13 C12 H12A 120.3
C8 C13 C12 121.1(5)
C8 C13 H13A 119.5
C12 C13 H13A 119.5
C13 C8 C9 119.2(5)
C13 C8 C7 121.1(5)
C9 C8 C7 119.7(5)
C8 C7 H7A 109.5
C8 C7 H7B 109.5
H7A C7 H7B 109.5
C8 C7 H7C 109.5
H7A C7 H7C 109.5
H7B C7 H7C 109.5
C8 C9 C10 120.6(5)
C8 C9 H9A 119.7
C10 C9 H9A 119.7
C11 C10 C9 119.7(5)
C11 C10 H10A 120.2
C9 C10 H10A 120.2
C10 C11 C12 120.1(5)
C10 C11 N1 119.6(5)
C12 C11 N1 120.2(5)
N1 C14 C15 120.5(4)
N1 C14 Se2 122.4(4)
C15 C14 Se2 117.0(4)
C20 C15 C16 119.6(5)
C20 C15 C14 122.3(5)
C16 C15 C14 118.1(5)
C17 C16 C15 119.5(6)
C17 C16 H16A 120.3
C15 C16 H16A 120.3
C18 C17 C16 120.8(6)
C18 C17 H17A 119.6
C16 C17 H17A 119.6
C17 C18 C19 120.5(6)
C17 C18 H18A 119.8
C19 C18 H18A 119.8
C18 C19 C20 120.1(6)
C18 C19 H19A 120.0
C20 C19 H19A 120.0
C15 C20 C19 119.5(5)
C15 C20 H20A 120.2
C19 C20 H20A 120.2
N2 C28 C29 120.7(5)
N2 C28 Se1 122.5(4)
C29 C28 Se1 116.8(4)
C30 C29 C34 118.4(5)
C30 C29 C28 121.9(5)
C34 C29 C28 119.7(5)
C31 C30 C29 119.9(6)
C31 C30 H30A 120.1
C29 C30 H30A 120.1
C32 C31 C30 120.1(6)
C32 C31 H31A 119.9
C30 C31 H31A 119.9
C33 C32 C31 120.7(6)
C33 C32 H32A 119.6
C31 C32 H32A 119.6
C32 C33 C34 120.6(6)
C32 C33 H33A 119.7
C34 C33 H33A 119.7
C33 C34 C29 120.2(6)
C33 C34 H34A 119.9
C29 C34 H34A 119.9
C24 C25 C26 117.2(6)
C24 C25 N2 122.7(5)
C26 C25 N2 119.9(5)
C23 C24 C25 121.1(6)
C23 C24 H24A 119.5
C25 C24 H24A 119.5
C24 C23 C22 123.9(6)
C24 C23 H23A 118.1
C22 C23 H23A 118.1
C27 C22 C23 114.7(6)
C27 C22 C21 121.8(6)
C23 C22 C21 123.5(6)
C22 C21 H21A 109.5
C22 C21 H21B 109.5
H21A C21 H21B 109.5
C22 C21 H21C 109.5
H21A C21 H21C 109.5
H21B C21 H21C 109.5
C22 C27 C26 123.0(6)
C22 C27 H27A 118.5
C26 C27 H27A 118.5
C27 C26 C25 120.1(6)
C27 C26 H26A 119.9
C25 C26 H26A 119.9
C46 C45 C44 119.3(6)
C46 C45 N3 120.4(5)
C44 C45 N3 119.9(5)
C45 C44 C43 119.6(6)
C45 C44 H44A 120.2
C43 C44 H44A 120.2
C42 C43 C44 122.0(6)
C42 C43 H43A 119.0
C44 C43 H43A 119.0
C43 C42 C47 117.1(6)
C43 C42 C41 121.6(6)
C47 C42 C41 121.3(6)
C42 C41 H41A 109.5
C42 C41 H41B 109.5
H41A C41 H41B 109.5
C42 C41 H41C 109.5
H41A C41 H41C 109.5
H41B C41 H41C 109.5
C46 C47 C42 121.2(6)
C46 C47 H47A 119.4
C42 C47 H47A 119.4
C45 C46 C47 120.7(5)
C45 C46 H46A 119.7
C47 C46 H46A 119.7
N3 C48 C49 119.7(5)
N3 C48 Se4 123.9(4)
C49 C48 Se4 116.4(4)
C54 C49 C50 119.3(5)
C54 C49 C48 121.4(5)
C50 C49 C48 119.3(5)
C51 C50 C49 120.0(6)
C51 C50 H50A 120.0
C49 C50 H50A 120.0
C52 C51 C50 120.2(6)
C52 C51 H51A 119.9
C50 C51 H51A 119.9
C51 C52 C53 120.6(6)
C51 C52 H52A 119.7
C53 C52 H52A 119.7
C52 C53 C54 118.6(6)
C52 C53 H53A 120.7
C54 C53 H53A 120.7
C49 C54 C53 121.2(6)
C49 C54 H54A 119.4
C53 C54 H54A 119.4
N4 C62 C63 121.0(5)
N4 C62 Se3 123.2(4)
C63 C62 Se3 115.7(4)
C64 C63 C68 119.4(5)
C64 C63 C62 120.5(5)
C68 C63 C62 120.1(5)
C67 C68 C63 120.0(6)
C67 C68 H68A 120.0
C63 C68 H68A 120.0
C66 C67 C68 120.8(7)
C66 C67 H67A 119.6
C68 C67 H67A 119.6
C67 C66 C65 120.2(6)
C67 C66 H66A 119.9
C65 C66 H66A 119.9
C66 C65 C64 119.0(7)
C66 C65 H65A 120.5
C64 C65 H65A 120.5
C63 C64 C65 120.5(6)
C63 C64 H64A 119.7
C65 C64 H64A 119.7
C58 C59 C60 118.4(5)
C58 C59 N4 120.8(5)
C60 C59 N4 120.6(5)
C59 C58 C57 120.5(5)
C59 C58 H58A 119.8
C57 C58 H58A 119.8
C56 C57 C58 122.0(5)
C56 C57 H57A 119.0
C58 C57 H57A 119.0
C57 C56 C61 116.8(5)
C57 C56 C55 122.4(5)
C61 C56 C55 120.8(5)
C56 C55 H55A 109.5
C56 C55 H55B 109.5
H55A C55 H55B 109.5
C56 C55 H55C 109.5
H55A C55 H55C 109.5
H55B C55 H55C 109.5
C60 C61 C56 122.6(5)
C60 C61 H61A 118.7
C56 C61 H61A 118.7
C61 C60 C59 119.5(5)
C61 C60 H60A 120.2
C59 C60 H60A 120.2
C28 N2 C25 126.2(5)
C14 N1 C11 124.5(4)
C62 N4 C59 123.9(4)
C48 N3 C45 125.1(5)

loop_
_geom_bond_atom_site_label_1
_geom_bond_atom_site_label_2
_geom_bond_distance
Se1 C28 2.001(5)
Se1 Fe2 2.4001(8)
Se1 Fe1 2.4080(9)
Se2 C14 2.003(5)
Se2 Fe2 2.3937(9)
Se2 Fe1 2.4087(9)
Se3 C62 2.000(5)
Se3 Fe4 2.3981(8)
Se3 Fe3 2.4088(9)
Se4 C48 1.999(5)
Se4 Fe3 2.4055(8)
Se4 Fe4 2.4087(9)
Fe1 C1 1.770(6)
Fe1 C3 1.770(6)
Fe1 C2 1.811(6)
Fe1 Fe2 2.5260(10)
Fe2 C6 1.765(5)
Fe2 C4 1.776(5)
Fe2 C5 1.801(6)
Fe3 C37 1.759(6)
Fe3 C35 1.759(5)
Fe3 C36 1.789(6)
Fe3 Fe4 2.5227(10)
Fe4 C38 1.767(6)
Fe4 C40 1.774(5)
Fe4 C39 1.798(6)
C1 O1 1.147(5)
C2 O2 1.132(6)
C3 O3 1.150(5)
C4 O4 1.143(5)
C5 O5 1.140(6)
C6 O6 1.151(5)
C37 O9 1.149(5)
C36 O8 1.139(6)
C35 O7 1.142(5)
C40 O12 1.142(5)
C39 O11 1.139(5)
C38 O10 1.151(5)
C12 C11 1.386(6)
C12 C13 1.389(7)
C12 H12A 0.9300
C13 C8 1.366(7)
C13 H13A 0.9300
C8 C9 1.380(7)
C8 C7 1.507(7)
C7 H7A 0.9600
C7 H7B 0.9600
C7 H7C 0.9600
C9 C10 1.391(6)
C9 H9A 0.9300
C10 C11 1.372(7)
C10 H10A 0.9300
C11 N1 1.428(6)
C14 N1 1.247(6)
C14 C15 1.490(6)
C15 C20 1.368(7)
C15 C16 1.386(6)
C16 C17 1.380(7)
C16 H16A 0.9300
C17 C18 1.348(8)
C17 H17A 0.9300
C18 C19 1.355(8)
C18 H18A 0.9300
C19 C20 1.400(7)
C19 H19A 0.9300
C20 H20A 0.9300
C28 N2 1.246(6)
C28 C29 1.472(7)
C29 C30 1.390(7)
C29 C34 1.397(7)
C30 C31 1.388(7)
C30 H30A 0.9300
C31 C32 1.362(8)
C31 H31A 0.9300
C32 C33 1.351(9)
C32 H32A 0.9300
C33 C34 1.374(8)
C33 H33A 0.9300
C34 H34A 0.9300
C25 C24 1.374(7)
C25 C26 1.394(7)
C25 N2 1.402(7)
C24 C23 1.358(7)
C24 H24A 0.9300
C23 C22 1.391(8)
C23 H23A 0.9300
C22 C27 1.373(8)
C22 C21 1.488(8)
C21 H21A 0.9600
C21 H21B 0.9600
C21 H21C 0.9600
C27 C26 1.394(7)
C27 H27A 0.9300
C26 H26A 0.9300
C45 C46 1.363(7)
C45 C44 1.381(7)
C45 N3 1.426(6)
C44 C43 1.382(7)
C44 H44A 0.9300
C43 C42 1.378(7)
C43 H43A 0.9300
C42 C47 1.388(7)
C42 C41 1.512(7)
C41 H41A 0.9600
C41 H41B 0.9600
C41 H41C 0.9600
C47 C46 1.380(7)
C47 H47A 0.9300
C46 H46A 0.9300
C48 N3 1.253(6)
C48 C49 1.501(7)
C49 C54 1.375(7)
C49 C50 1.389(7)
C50 C51 1.376(7)
C50 H50A 0.9300
C51 C52 1.375(8)
C51 H51A 0.9300
C52 C53 1.385(8)
C52 H52A 0.9300
C53 C54 1.385(7)
C53 H53A 0.9300
C54 H54A 0.9300
C62 N4 1.255(6)
C62 C63 1.485(7)
C63 C64 1.364(7)
C63 C68 1.389(7)
C68 C67 1.366(8)
C68 H68A 0.9300
C67 C66 1.356(9)
C67 H67A 0.9300
C66 C65 1.387(9)
C66 H66A 0.9300
C65 C64 1.388(7)
C65 H65A 0.9300
C64 H64A 0.9300
C59 C58 1.364(6)
C59 C60 1.391(6)
C59 N4 1.419(6)
C58 C57 1.386(7)
C58 H58A 0.9300
C57 C56 1.358(6)
C57 H57A 0.9300
C56 C61 1.379(7)
C56 C55 1.513(7)
C55 H55A 0.9600
C55 H55B 0.9600
C55 H55C 0.9600
C61 C60 1.369(7)
C61 H61A 0.9300
C60 H60A 0.9300

loop_
_geom_torsion_atom_site_label_1
_geom_torsion_atom_site_label_2
_geom_torsion_atom_site_label_3
_geom_torsion_atom_site_label_4
_geom_torsion
C28 Se1 Fe1 C1 -5.3(2)
Fe2 Se1 Fe1 C1 93.00(17)
C28 Se1 Fe1 C3 -105.7(5)
Fe2 Se1 Fe1 C3 -7.4(5)
C28 Se1 Fe1 C2 95.7(2)
Fe2 Se1 Fe1 C2 -166.02(16)
C28 Se1 Fe1 Se2 -159.82(16)
Fe2 Se1 Fe1 Se2 -61.56(3)
C28 Se1 Fe1 Fe2 -98.26(16)
C14 Se2 Fe1 C1 96.9(4)
Fe2 Se2 Fe1 C1 -9.2(4)
C14 Se2 Fe1 C3 3.8(2)
Fe2 Se2 Fe1 C3 -102.38(16)
C14 Se2 Fe1 C2 -96.7(2)
Fe2 Se2 Fe1 C2 157.09(17)
C14 Se2 Fe1 Se1 167.96(16)
Fe2 Se2 Fe1 Se1 61.76(2)
C14 Se2 Fe1 Fe2 106.20(16)
C14 Se2 Fe2 C6 -110.4(5)
Fe1 Se2 Fe2 C6 -8.3(5)
C14 Se2 Fe2 C4 -8.9(2)
Fe1 Se2 Fe2 C4 93.22(17)
C14 Se2 Fe2 C5 93.0(2)
Fe1 Se2 Fe2 C5 -164.88(17)
C14 Se2 Fe2 Se1 -164.05(17)
Fe1 Se2 Fe2 Se1 -61.90(3)
C14 Se2 Fe2 Fe1 -102.15(17)
C28 Se1 Fe2 C6 6.4(2)
Fe1 Se1 Fe2 C6 -101.91(17)
C28 Se1 Fe2 C4 102.5(4)
Fe1 Se1 Fe2 C4 -5.7(3)
C28 Se1 Fe2 C5 -94.3(2)
Fe1 Se1 Fe2 C5 157.38(17)
C28 Se1 Fe2 Se2 170.29(17)
Fe1 Se1 Fe2 Se2 62.01(3)
C28 Se1 Fe2 Fe1 108.28(17)
C1 Fe1 Fe2 C6 -7.1(2)
C3 Fe1 Fe2 C6 -96.6(2)
C2 Fe1 Fe2 C6 118.8(4)
Se1 Fe1 Fe2 C6 85.98(16)
Se2 Fe1 Fe2 C6 177.10(16)
C1 Fe1 Fe2 C4 84.3(2)
C3 Fe1 Fe2 C4 -5.2(2)
C2 Fe1 Fe2 C4 -149.8(4)
Se1 Fe1 Fe2 C4 177.39(15)
Se2 Fe1 Fe2 C4 -91.49(15)
C1 Fe1 Fe2 C5 -149.1(4)
C3 Fe1 Fe2 C5 121.4(4)
C2 Fe1 Fe2 C5 -23.2(5)
Se1 Fe1 Fe2 C5 -56.0(4)
Se2 Fe1 Fe2 C5 35.1(4)
C1 Fe1 Fe2 Se2 175.81(16)
C3 Fe1 Fe2 Se2 86.34(16)
C2 Fe1 Fe2 Se2 -58.3(4)
Se1 Fe1 Fe2 Se2 -91.12(3)
C1 Fe1 Fe2 Se1 -93.07(16)
C3 Fe1 Fe2 Se1 177.46(16)
C2 Fe1 Fe2 Se1 32.9(4)
Se2 Fe1 Fe2 Se1 91.12(3)
C48 Se4 Fe3 C37 -93.3(5)
Fe4 Se4 Fe3 C37 12.6(4)
C48 Se4 Fe3 C35 -5.8(3)
Fe4 Se4 Fe3 C35 100.05(19)
C48 Se4 Fe3 C36 95.4(3)
Fe4 Se4 Fe3 C36 -158.74(19)
C48 Se4 Fe3 Se3 -167.15(17)
Fe4 Se4 Fe3 Se3 -61.32(3)
C48 Se4 Fe3 Fe4 -105.83(17)
C62 Se3 Fe3 C37 3.9(2)
Fe4 Se3 Fe3 C37 -96.27(17)
C62 Se3 Fe3 C35 103.6(5)
Fe4 Se3 Fe3 C35 3.5(5)
C62 Se3 Fe3 C36 -97.5(2)
Fe4 Se3 Fe3 C36 162.36(17)
C62 Se3 Fe3 Se4 161.83(15)
Fe4 Se3 Fe3 Se4 61.69(3)
C62 Se3 Fe3 Fe4 100.14(15)
C62 Se3 Fe4 C38 -5.7(2)
Fe3 Se3 Fe4 C38 100.22(16)
C62 Se3 Fe4 C40 -96.3(4)
Fe3 Se3 Fe4 C40 9.6(4)
C62 Se3 Fe4 C39 95.4(2)
Fe3 Se3 Fe4 C39 -158.68(17)
C62 Se3 Fe4 Se4 -167.41(16)
Fe3 Se3 Fe4 Se4 -61.48(2)
C62 Se3 Fe4 Fe3 -105.92(16)
C48 Se4 Fe4 C38 104.1(5)
Fe3 Se4 Fe4 C38 3.2(4)
C48 Se4 Fe4 C40 4.8(2)
Fe3 Se4 Fe4 C40 -96.09(16)
C48 Se4 Fe4 C39 -96.6(2)
Fe3 Se4 Fe4 C39 162.55(16)
C48 Se4 Fe4 Se3 162.58(15)
Fe3 Se4 Fe4 Se3 61.73(3)
C48 Se4 Fe4 Fe3 100.85(16)
C37 Fe3 Fe4 C38 6.1(2)
C35 Fe3 Fe4 C38 94.4(2)
C36 Fe3 Fe4 C38 -127.9(4)
Se4 Fe3 Fe4 C38 -178.80(16)
Se3 Fe3 Fe4 C38 -86.95(16)
C37 Fe3 Fe4 C40 -83.1(2)
C35 Fe3 Fe4 C40 5.2(2)
C36 Fe3 Fe4 C40 142.9(4)
Se4 Fe3 Fe4 C40 92.00(16)
Se3 Fe3 Fe4 C40 -176.15(16)
C37 Fe3 Fe4 C39 144.3(4)
C35 Fe3 Fe4 C39 -127.4(4)
C36 Fe3 Fe4 C39 10.4(5)
Se4 Fe3 Fe4 C39 -40.6(4)
Se3 Fe3 Fe4 C39 51.3(4)
C37 Fe3 Fe4 Se3 93.04(16)
C35 Fe3 Fe4 Se3 -178.66(17)
C36 Fe3 Fe4 Se3 -40.9(4)
Se4 Fe3 Fe4 Se3 -91.85(3)
C37 Fe3 Fe4 Se4 -175.11(16)
C35 Fe3 Fe4 Se4 -86.81(17)
C36 Fe3 Fe4 Se4 50.9(4)
Se3 Fe3 Fe4 Se4 91.85(3)
C3 Fe1 C1 O1 11(9)
C2 Fe1 C1 O1 110(9)
Se1 Fe1 C1 O1 -150(9)
Se2 Fe1 C1 O1 -83(9)
Fe2 Fe1 C1 O1 -91(9)
C1 Fe1 C2 O2 21(10)
C3 Fe1 C2 O2 111(10)
Se1 Fe1 C2 O2 -76(10)
Se2 Fe1 C2 O2 -153(10)
Fe2 Fe1 C2 O2 -104(10)
C1 Fe1 C3 O3 -18(10)
C2 Fe1 C3 O3 -118(10)
Se1 Fe1 C3 O3 84(10)
Se2 Fe1 C3 O3 135(10)
Fe2 Fe1 C3 O3 77(10)
C6 Fe2 C4 O4 43(10)
C5 Fe2 C4 O4 143(10)
Se2 Fe2 C4 O4 -117(10)
Se1 Fe2 C4 O4 -54(10)
Fe1 Fe2 C4 O4 -59(10)
C6 Fe2 C5 O5 150(11)
C4 Fe2 C5 O5 58(11)
Se2 Fe2 C5 O5 -37(11)
Se1 Fe2 C5 O5 -114(11)
Fe1 Fe2 C5 O5 -67(11)
C4 Fe2 C6 O6 -20(18)
C5 Fe2 C6 O6 -121(18)
Se2 Fe2 C6 O6 82(18)
Se1 Fe2 C6 O6 133(18)
Fe1 Fe2 C6 O6 75(18)
C35 Fe3 C37 O9 -2(5)
C36 Fe3 C37 O9 -102(5)
Se4 Fe3 C37 O9 86(5)
Se3 Fe3 C37 O9 156(5)
Fe4 Fe3 C37 O9 97(5)
C37 Fe3 C36 O8 -46(14)
C35 Fe3 C36 O8 -135(14)
Se4 Fe3 C36 O8 130(14)
Se3 Fe3 C36 O8 53(14)
Fe4 Fe3 C36 O8 88(14)
C37 Fe3 C35 O7 28(8)
C36 Fe3 C35 O7 127(8)
Se4 Fe3 C35 O7 -129(8)
Se3 Fe3 C35 O7 -74(8)
Fe4 Fe3 C35 O7 -71(8)
C38 Fe4 C40 O12 -17(6)
C39 Fe4 C40 O12 -117(6)
Se3 Fe4 C40 O12 74(6)
Se4 Fe4 C40 O12 141(6)
Fe3 Fe4 C40 O12 82(6)
C38 Fe4 C39 O11 -130(11)
C40 Fe4 C39 O11 -40(11)
Se3 Fe4 C39 O11 135(11)
Se4 Fe4 C39 O11 58(11)
Fe3 Fe4 C39 O11 92(11)
C40 Fe4 C38 O10 21(12)
C39 Fe4 C38 O10 121(12)
Se3 Fe4 C38 O10 -136(12)
Se4 Fe4 C38 O10 -80(12)
Fe3 Fe4 C38 O10 -77(12)
C11 C12 C13 C8 0.1(8)
C12 C13 C8 C9 -1.8(8)
C12 C13 C8 C7 177.2(4)
C13 C8 C9 C10 1.3(7)
C7 C8 C9 C10 -177.8(4)
C8 C9 C10 C11 1.1(7)
C9 C10 C11 C12 -2.9(7)
C9 C10 C11 N1 -179.7(4)
C13 C12 C11 C10 2.3(7)
C13 C12 C11 N1 179.1(4)
Fe2 Se2 C14 N1 135.3(4)
Fe1 Se2 C14 N1 66.5(4)
Fe2 Se2 C14 C15 -47.2(4)
Fe1 Se2 C14 C15 -116.1(3)
N1 C14 C15 C20 142.7(5)
Se2 C14 C15 C20 -34.9(6)
N1 C14 C15 C16 -35.1(7)
Se2 C14 C15 C16 147.4(4)
C20 C15 C16 C17 -1.3(8)
C14 C15 C16 C17 176.5(5)
C15 C16 C17 C18 0.7(9)
C16 C17 C18 C19 -0.9(10)
C17 C18 C19 C20 1.5(9)
C16 C15 C20 C19 1.9(7)
C14 C15 C20 C19 -175.8(4)
C18 C19 C20 C15 -2.1(8)
Fe2 Se1 C28 N2 67.6(4)
Fe1 Se1 C28 N2 135.5(4)
Fe2 Se1 C28 C29 -112.3(3)
Fe1 Se1 C28 C29 -44.4(4)
N2 C28 C29 C30 144.0(5)
Se1 C28 C29 C30 -36.1(6)
N2 C28 C29 C34 -34.9(7)
Se1 C28 C29 C34 145.0(4)
C34 C29 C30 C31 0.9(8)
C28 C29 C30 C31 -178.0(5)
C29 C30 C31 C32 -0.1(9)
C30 C31 C32 C33 -2.1(10)
C31 C32 C33 C34 3.5(11)
C32 C33 C34 C29 -2.8(10)
C30 C29 C34 C33 0.5(8)
C28 C29 C34 C33 179.5(5)
C26 C25 C24 C23 2.7(8)
N2 C25 C24 C23 177.3(5)
C25 C24 C23 C22 0.0(9)
C24 C23 C22 C27 -1.6(9)
C24 C23 C22 C21 177.4(6)
C23 C22 C27 C26 0.4(8)
C21 C22 C27 C26 -178.6(5)
C22 C27 C26 C25 2.4(9)
C24 C25 C26 C27 -3.8(8)
N2 C25 C26 C27 -178.6(5)
C46 C45 C44 C43 -2.4(8)
N3 C45 C44 C43 -175.8(5)
C45 C44 C43 C42 -0.2(8)
C44 C43 C42 C47 1.4(8)
C44 C43 C42 C41 -177.7(5)
C43 C42 C47 C46 0.0(8)
C41 C42 C47 C46 179.1(5)
C44 C45 C46 C47 3.8(8)
N3 C45 C46 C47 177.1(5)
C42 C47 C46 C45 -2.6(9)
Fe3 Se4 C48 N3 -67.2(5)
Fe4 Se4 C48 N3 -135.2(4)
Fe3 Se4 C48 C49 115.3(3)
Fe4 Se4 C48 C49 47.3(4)
N3 C48 C49 C54 -142.5(5)
Se4 C48 C49 C54 35.1(6)
N3 C48 C49 C50 37.4(7)
Se4 C48 C49 C50 -145.0(4)
C54 C49 C50 C51 -1.5(8)
C48 C49 C50 C51 178.6(5)
C49 C50 C51 C52 1.9(9)
C50 C51 C52 C53 -0.8(10)
C51 C52 C53 C54 -0.7(10)
C50 C49 C54 C53 0.0(8)
C48 C49 C54 C53 179.9(5)
C52 C53 C54 C49 1.1(8)
Fe4 Se3 C62 N4 -69.4(4)
Fe3 Se3 C62 N4 -137.3(4)
Fe4 Se3 C62 C63 111.9(3)
Fe3 Se3 C62 C63 44.0(4)
N4 C62 C63 C64 -139.1(5)
Se3 C62 C63 C64 39.6(6)
N4 C62 C63 C68 38.9(7)
Se3 C62 C63 C68 -142.4(4)
C64 C63 C68 C67 -2.8(8)
C62 C63 C68 C67 179.1(5)
C63 C68 C67 C66 2.0(10)
C68 C67 C66 C65 0.7(11)
C67 C66 C65 C64 -2.5(10)
C68 C63 C64 C65 0.9(8)
C62 C63 C64 C65 179.0(5)
C66 C65 C64 C63 1.7(9)
C60 C59 C58 C57 -0.4(8)
N4 C59 C58 C57 -175.7(5)
C59 C58 C57 C56 -1.7(8)
C58 C57 C56 C61 1.9(8)
C58 C57 C56 C55 -178.4(5)
C57 C56 C61 C60 -0.2(8)
C55 C56 C61 C60 -179.8(5)
C56 C61 C60 C59 -1.8(8)
C58 C59 C60 C61 2.0(8)
N4 C59 C60 C61 177.4(5)
C29 C28 N2 C25 -174.3(4)
Se1 C28 N2 C25 5.8(7)
C24 C25 N2 C28 55.0(8)
C26 C25 N2 C28 -130.5(6)
C15 C14 N1 C11 -173.9(4)
Se2 C14 N1 C11 3.5(7)
C10 C11 N1 C14 -126.2(6)
C12 C11 N1 C14 57.0(7)
C63 C62 N4 C59 172.8(4)
Se3 C62 N4 C59 -5.8(7)
C58 C59 N4 C62 -65.1(7)
C60 C59 N4 C62 119.7(6)
C49 C48 N3 C45 175.4(5)
Se4 C48 N3 C45 -1.9(7)
C46 C45 N3 C48 123.2(6)
C44 C45 N3 C48 -63.5(7)
